data_1557476
loop_
_publ_author_name
'Sivanesan, Dharmalingam'
'Seo, Bongkuk'
'Lim, Choong-Sun'
'Choi, Dongchen'
'Kim, Taehee'
'Kim, Hyeon-Gook'

_publ_section_title
;
 An additional potential donor-bearing alkylidene-containing latent
 NHC--ruthenium-based catalyst for olefin metathesis polymerization
;
_journal_issue 14
_journal_name_full 'Polymer Chemistry'
_journal_page_first 2511
_journal_page_last 2518
_journal_paper_doi 10.1039/C9PY01952A
_journal_volume 11
_journal_year 2020
_chemical_formula_sum 'C36 H46 Cl2 N3 Ru'
_chemical_formula_weight 692.73
_chemical_name_systematic 4
_chemical_properties_physical Air-sensitive,Moisture-sensitive
_space_group_IT_number 14
_space_group_name_Hall '-P 2yn'
_space_group_name_H-M_alt 'P 1 21/n 1'
_symmetry_cell_setting monoclinic
_symmetry_space_group_name_H-M 'P 1 21/n 1'
_atom_sites_solution_hydrogens geom
_atom_sites_solution_primary direct
_atom_sites_solution_secondary difmap
_audit_creation_method SHELXL-97
_audit_update_record
;
2020-02-11 deposited with the CCDC.	2020-03-03 downloaded from the CCDC.
;
_cell_angle_alpha 90.00
_cell_angle_beta 96.9080(10)
_cell_angle_gamma 90.00
_cell_formula_units_Z 4
_cell_length_a 13.6977(4)
_cell_length_b 11.9911(3)
_cell_length_c 21.2056(5)
_cell_measurement_reflns_used 9872
_cell_measurement_temperature 296(1)
_cell_measurement_theta_max 24.16
_cell_measurement_theta_min 2.53
_cell_volume 3457.75(16)
_computing_cell_refinement 'Bruker SAINT'
_computing_data_collection 'Bruker APEX2'
_computing_data_reduction 'Bruker SAINT'
_computing_molecular_graphics 'Bruker SHELXTL'
_computing_publication_material 'Bruker SHELXTL'
_computing_structure_refinement 'SHELXL-97 (Sheldrick, 2008)'
_computing_structure_solution 'SHELXS-97 (Sheldrick, 2008)'
_diffrn_ambient_temperature 296(1)
_diffrn_measured_fraction_theta_full 0.998
_diffrn_measured_fraction_theta_max 0.998
_diffrn_measurement_device_type 'Bruker APEX-II CCD'
_diffrn_measurement_method '\f and \w scans'
_diffrn_radiation_monochromator graphite
_diffrn_radiation_source 'fine-focus sealed tube'
_diffrn_radiation_type MoK\a
_diffrn_radiation_wavelength 0.71073
_diffrn_reflns_av_R_equivalents 0.0000
_diffrn_reflns_av_sigmaI/netI 0.0235
_diffrn_reflns_limit_h_max 17
_diffrn_reflns_limit_h_min -17
_diffrn_reflns_limit_k_max 15
_diffrn_reflns_limit_k_min 0
_diffrn_reflns_limit_l_max 26
_diffrn_reflns_limit_l_min 0
_diffrn_reflns_number 7350
_diffrn_reflns_theta_full 26.79
_diffrn_reflns_theta_max 26.79
_diffrn_reflns_theta_min 1.88
_exptl_absorpt_coefficient_mu 0.636
_exptl_absorpt_correction_T_max 0.9509
_exptl_absorpt_correction_T_min 0.8321
_exptl_absorpt_correction_type multi-scan
_exptl_absorpt_process_details 'Bruker SADABS'
_exptl_crystal_colour brown
_exptl_crystal_density_diffrn 1.331
_exptl_crystal_density_meas ?
_exptl_crystal_density_method 'not measured'
_exptl_crystal_description block
_exptl_crystal_F_000 1444
_exptl_crystal_recrystallization_method 'Re-crystallisation from solvent: CHCl3 and pentane'
_exptl_crystal_size_max 0.30
_exptl_crystal_size_mid 0.20
_exptl_crystal_size_min 0.08
_refine_diff_density_max 1.039
_refine_diff_density_min -0.706
_refine_diff_density_rms 0.074
_refine_ls_extinction_method none
_refine_ls_goodness_of_fit_ref 1.055
_refine_ls_hydrogen_treatment refxyz
_refine_ls_matrix_type full
_refine_ls_number_parameters 379
_refine_ls_number_reflns 7350
_refine_ls_number_restraints 10
_refine_ls_restrained_S_all 1.073
_refine_ls_R_factor_all 0.0617
_refine_ls_R_factor_gt 0.0490
_refine_ls_shift/su_max 0.001
_refine_ls_shift/su_mean 0.000
_refine_ls_structure_factor_coef Fsqd
_refine_ls_weighting_details 'calc w=1/[\s^2^(Fo^2^)+(0.0789P)^2^+2.0417P] where P=(Fo^2^+2Fc^2^)/3'
_refine_ls_weighting_scheme calc
_refine_ls_wR_factor_gt 0.1316
_refine_ls_wR_factor_ref 0.1422
_reflns_number_gt 5838
_reflns_number_total 7350
_reflns_threshold_expression >2sigma(I)
_cod_data_source_file c9py01952a2.cif
_cod_data_source_block 20190909_0m
_cod_depositor_comments
;
The following automatic conversions were performed:

data item '_symmetry_cell_setting' value 'Monoclinic' was changed to
'monoclinic' in accordance with the
/home/data/users/saulius/crontab/automatic-downloads/rss-feeds/RSC/lib/dictionaries/cif_core.dic
dictionary named 'cif_core.dic' version 2.4.2 last updated on
2011-04-26.

data item '_exptl_crystal_density_meas' value 'none' was changed to
'?' -- the value is perceived as not measured.

Automatic conversion script
Id: cif_fix_values 7556 2019-12-06 15:28:31Z antanas 

 Adding full bibliography for 1557476.cif.

 Adding full bibliography for 1557476.cif.
;
_cod_original_sg_symbol_H-M P2(1)/n
_cod_database_code 1557476

loop_
_symmetry_equiv_pos_as_xyz
'x, y, z'
'-x+1/2, y+1/2, -z+1/2'
'-x, -y, -z'
'x-1/2, -y-1/2, z-1/2'

loop_
_atom_site_label
_atom_site_type_symbol
_atom_site_fract_x
_atom_site_fract_y
_atom_site_fract_z
_atom_site_U_iso_or_equiv
_atom_site_adp_type
_atom_site_occupancy
_atom_site_symmetry_multiplicity
_atom_site_calc_flag
_atom_site_refinement_flags
_atom_site_disorder_assembly
_atom_site_disorder_group
Ru1 Ru 0.499194(18) -0.01242(2) 0.239747(13) 0.04930(12) Uani 1 1 d . . .
Cl1 Cl 0.64438(8) 0.06888(9) 0.20867(6) 0.0793(3) Uani 1 1 d . . .
Cl2 Cl 0.37443(8) -0.09012(10) 0.29455(6) 0.0856(3) Uani 1 1 d . . .
N1 N 0.4308(2) 0.2227(2) 0.25397(15) 0.0627(7) Uani 1 1 d . . .
N2 N 0.3706(2) 0.1632(2) 0.16129(14) 0.0600(7) Uani 1 1 d . . .
N3 N 0.5857(2) -0.1518(2) 0.27557(13) 0.0582(7) Uani 1 1 d . . .
C1 C 0.4250(2) 0.1322(3) 0.21562(16) 0.0528(8) Uani 1 1 d . . .
H1 H 0.3666 0.1051 0.2334 0.063 Uiso 1 1 calc R . .
C2 C 0.3762(3) 0.3208(3) 0.2255(2) 0.0853(13) Uani 1 1 d . . .
H2A H 0.4191 0.3849 0.2240 0.102 Uiso 1 1 calc R . .
H2B H 0.3220 0.3404 0.2489 0.102 Uiso 1 1 calc R . .
C3 C 0.3403(4) 0.2801(3) 0.1607(2) 0.0820(12) Uani 1 1 d . . .
H3A H 0.2694 0.2867 0.1523 0.098 Uiso 1 1 calc R . .
H3B H 0.3701 0.3218 0.1288 0.098 Uiso 1 1 calc R . .
C4 C 0.4690(3) 0.2285(3) 0.32039(18) 0.0613(9) Uani 1 1 d . . .
C5 C 0.5607(3) 0.2767(3) 0.3384(2) 0.0683(10) Uani 1 1 d . . .
C6 C 0.5917(3) 0.2877(4) 0.4027(2) 0.0832(13) Uani 1 1 d . . .
H6A H 0.6533 0.3186 0.4152 0.100 Uiso 1 1 calc R . .
C7 C 0.5351(4) 0.2548(4) 0.4489(2) 0.0834(12) Uani 1 1 d . . .
C8 C 0.4449(4) 0.2125(4) 0.4296(2) 0.0853(13) Uani 1 1 d . . .
H8A H 0.4060 0.1906 0.4605 0.102 Uiso 1 1 calc R . .
C9 C 0.4068(3) 0.1999(4) 0.3656(2) 0.0735(11) Uani 1 1 d . . .
C10 C 0.6223(3) 0.3213(4) 0.2900(2) 0.0863(13) Uani 1 1 d . . .
H10A H 0.5895 0.3078 0.2481 0.129 Uiso 1 1 calc R . .
H10B H 0.6850 0.2846 0.2948 0.129 Uiso 1 1 calc R . .
H10C H 0.6317 0.4001 0.2962 0.129 Uiso 1 1 calc R . .
C11 C 0.5708(5) 0.2734(5) 0.5193(2) 0.122(2) Uani 1 1 d . . .
H11A H 0.5221 0.2464 0.5445 0.184 Uiso 1 1 calc R . .
H11B H 0.5813 0.3516 0.5270 0.184 Uiso 1 1 calc R . .
H11C H 0.6314 0.2339 0.5304 0.184 Uiso 1 1 calc R . .
C12 C 0.3010(3) 0.1658(5) 0.3467(3) 0.1036(16) Uani 1 1 d . . .
H12A H 0.2880 0.1624 0.3012 0.155 Uiso 1 1 calc R . .
H12B H 0.2580 0.2195 0.3626 0.155 Uiso 1 1 calc R . .
H12C H 0.2897 0.0938 0.3643 0.155 Uiso 1 1 calc R . .
C13 C 0.3343(3) 0.0947(3) 0.10775(17) 0.0584(8) Uani 1 1 d . . .
C14 C 0.2488(3) 0.0345(4) 0.10945(19) 0.0682(10) Uani 1 1 d . . .
C15 C 0.2142(4) -0.0288(4) 0.0555(3) 0.0839(13) Uani 1 1 d . . .
H15A H 0.1581 -0.0723 0.0562 0.101 Uiso 1 1 calc R . .
C16 C 0.2611(4) -0.0283(4) 0.0015(2) 0.0863(14) Uani 1 1 d . . .
C17 C 0.3436(4) 0.0353(4) 0.0011(2) 0.0815(12) Uani 1 1 d . . .
H17A H 0.3753 0.0367 -0.0353 0.098 Uiso 1 1 calc R . .
C18 C 0.3815(3) 0.0975(3) 0.05300(18) 0.0666(9) Uani 1 1 d . . .
C19 C 0.1928(3) 0.0401(5) 0.1667(2) 0.0936(15) Uani 1 1 d . . .
H19A H 0.2275 0.0869 0.1985 0.140 Uiso 1 1 calc R . .
H19B H 0.1868 -0.0336 0.1836 0.140 Uiso 1 1 calc R . .
H19C H 0.1284 0.0703 0.1542 0.140 Uiso 1 1 calc R . .
C20 C 0.2209(5) -0.0985(6) -0.0555(3) 0.139(2) Uani 1 1 d . . .
H20A H 0.2616 -0.0889 -0.0889 0.209 Uiso 1 1 calc R . .
H20B H 0.1550 -0.0753 -0.0701 0.209 Uiso 1 1 calc R . .
H20C H 0.2207 -0.1756 -0.0433 0.209 Uiso 1 1 calc R . .
C21 C 0.4726(3) 0.1677(4) 0.0504(2) 0.0918(14) Uani 1 1 d . . .
H21A H 0.4952 0.1595 0.0095 0.138 Uiso 1 1 calc R . .
H21B H 0.5232 0.1435 0.0828 0.138 Uiso 1 1 calc R . .
H21C H 0.4574 0.2445 0.0572 0.138 Uiso 1 1 calc R . .
C22 C 0.4688(3) -0.0861(3) 0.1668(2) 0.0774(12) Uani 1 1 d DU . .
H22A H 0.4514 -0.0423 0.1310 0.093 Uiso 1 1 calc R . .
C23 C 0.4678(7) -0.2024(5) 0.1568(3) 0.187(4) Uani 1 1 d DU . .
H23A H 0.4599 -0.2134 0.1112 0.224 Uiso 1 1 calc R . .
H23B H 0.4082 -0.2301 0.1718 0.224 Uiso 1 1 calc R . .
C24 C 0.5474(3) -0.2772(3) 0.18294(19) 0.0725(11) Uani 1 1 d D . .
C25 C 0.5939(3) -0.2445(3) 0.24774(19) 0.0724(11) Uani 1 1 d . . .
H25A H 0.6333 -0.2979 0.2701 0.087 Uiso 1 1 calc R . .
C26 C 0.5015(7) -0.3902(7) 0.1875(4) 0.213(5) Uani 1 1 d . . .
H26A H 0.4712 -0.4127 0.1463 0.320 Uiso 1 1 calc R . .
H26B H 0.4526 -0.3869 0.2164 0.320 Uiso 1 1 calc R . .
H26C H 0.5513 -0.4432 0.2028 0.320 Uiso 1 1 calc R . .
C27 C 0.6246(5) -0.2797(9) 0.1389(3) 0.178(4) Uani 1 1 d D . .
H27A H 0.6541 -0.2072 0.1376 0.267 Uiso 1 1 calc R . .
H27B H 0.5952 -0.3000 0.0971 0.267 Uiso 1 1 calc R . .
H27C H 0.6740 -0.3333 0.1538 0.267 Uiso 1 1 calc R . .
C28 C 0.6351(3) -0.1438(3) 0.34109(17) 0.0646(9) Uani 1 1 d . . .
H28A H 0.6218 -0.2123 0.3637 0.078 Uiso 1 1 calc R . .
C29 C 0.7448(3) -0.1297(4) 0.3445(2) 0.0774(11) Uani 1 1 d . . .
H29A H 0.7772 -0.2008 0.3401 0.093 Uiso 1 1 calc R . .
H29B H 0.7620 -0.0790 0.3120 0.093 Uiso 1 1 calc R . .
C30 C 0.7711(3) -0.0819(4) 0.4095(2) 0.0779(12) Uani 1 1 d D . .
C31 C 0.8604(4) -0.0790(6) 0.4480(3) 0.117(2) Uani 1 1 d . . .
H31A H 0.9168 -0.1084 0.4339 0.141 Uiso 1 1 calc R . .
C32 C 0.8641(6) -0.0320(7) 0.5073(3) 0.136(3) Uani 1 1 d D . .
H32A H 0.9233 -0.0309 0.5339 0.164 Uiso 1 1 calc R . .
C33 C 0.7820(8) 0.0131(6) 0.5279(3) 0.148(4) Uani 1 1 d D . .
H33A H 0.7855 0.0438 0.5684 0.178 Uiso 1 1 calc R . .
C34 C 0.6947(7) 0.0132(5) 0.4893(3) 0.131(3) Uani 1 1 d . . .
H34 H 0.6389 0.0446 0.5031 0.157 Uiso 1 1 calc R . .
C35 C 0.6901(4) -0.0341(4) 0.4294(2) 0.0802(12) Uani 1 1 d D . .
C36 C 0.6028(3) -0.0449(4) 0.3786(2) 0.0812(12) Uani 1 1 d . . .
H36A H 0.5939 0.0217 0.3525 0.097 Uiso 1 1 calc R . .
H36B H 0.5427 -0.0608 0.3968 0.097 Uiso 1 1 calc R . .

loop_
_atom_site_aniso_label
_atom_site_aniso_U_11
_atom_site_aniso_U_22
_atom_site_aniso_U_33
_atom_site_aniso_U_23
_atom_site_aniso_U_13
_atom_site_aniso_U_12
Ru1 0.04651(18) 0.04527(17) 0.05496(18) 0.00381(10) 0.00134(12) 0.00098(10)
Cl1 0.0644(6) 0.0684(6) 0.1100(8) 0.0114(5) 0.0303(6) 0.0001(5)
Cl2 0.0611(6) 0.0902(8) 0.1060(8) 0.0348(6) 0.0119(5) -0.0087(5)
N1 0.0637(18) 0.0544(17) 0.0686(18) -0.0036(14) 0.0020(15) 0.0149(14)
N2 0.0661(18) 0.0510(16) 0.0616(17) 0.0052(13) 0.0031(14) 0.0138(14)
N3 0.0602(18) 0.0536(16) 0.0575(16) -0.0013(13) -0.0068(13) 0.0093(13)
C1 0.0481(18) 0.0536(19) 0.0581(19) 0.0082(15) 0.0121(15) 0.0026(14)
C2 0.091(3) 0.056(2) 0.104(3) -0.008(2) -0.011(3) 0.026(2)
C3 0.107(3) 0.061(2) 0.077(3) 0.0069(19) 0.007(2) 0.033(2)
C4 0.063(2) 0.055(2) 0.066(2) -0.0070(16) 0.0063(17) 0.0092(16)
C5 0.068(2) 0.059(2) 0.078(3) -0.0050(18) 0.0070(19) 0.0026(18)
C6 0.081(3) 0.077(3) 0.088(3) -0.023(2) -0.005(2) -0.002(2)
C7 0.098(3) 0.076(3) 0.076(3) -0.019(2) 0.006(3) -0.002(2)
C8 0.103(4) 0.081(3) 0.075(3) -0.012(2) 0.026(3) 0.000(3)
C9 0.064(2) 0.073(3) 0.085(3) -0.010(2) 0.015(2) 0.0012(19)
C10 0.076(3) 0.083(3) 0.100(3) -0.002(3) 0.011(2) -0.017(2)
C11 0.159(6) 0.129(5) 0.075(3) -0.030(3) -0.001(3) -0.006(4)
C12 0.072(3) 0.131(5) 0.113(4) -0.013(3) 0.031(3) -0.010(3)
C13 0.065(2) 0.0500(19) 0.0585(19) 0.0094(15) 0.0019(16) 0.0088(16)
C14 0.069(2) 0.070(2) 0.065(2) 0.0190(19) 0.0038(19) 0.005(2)
C15 0.082(3) 0.070(3) 0.095(4) 0.014(2) -0.004(3) -0.013(2)
C16 0.110(4) 0.071(3) 0.075(3) -0.007(2) -0.002(3) 0.001(3)
C17 0.102(4) 0.076(3) 0.068(3) 0.000(2) 0.019(2) 0.006(3)
C18 0.075(3) 0.058(2) 0.067(2) 0.0019(17) 0.0114(19) 0.0061(18)
C19 0.077(3) 0.128(4) 0.077(3) 0.029(3) 0.014(2) -0.011(3)
C20 0.177(6) 0.120(5) 0.116(5) -0.043(4) -0.001(4) -0.020(5)
C21 0.088(3) 0.099(4) 0.094(3) 0.001(3) 0.032(3) -0.002(3)
C22 0.093(3) 0.060(2) 0.070(2) 0.0019(18) -0.024(2) 0.023(2)
C23 0.292(10) 0.107(5) 0.127(5) -0.058(4) -0.121(6) 0.094(6)
C24 0.085(3) 0.053(2) 0.073(2) -0.0078(17) -0.017(2) 0.0085(19)
C25 0.085(3) 0.052(2) 0.074(2) -0.0012(17) -0.015(2) 0.0142(19)
C26 0.320(12) 0.153(7) 0.142(6) 0.029(5) -0.076(7) -0.136(8)
C27 0.111(5) 0.316(13) 0.103(5) -0.070(6) 0.000(4) 0.003(6)
C28 0.070(2) 0.059(2) 0.061(2) 0.0031(16) -0.0048(17) 0.0056(18)
C29 0.064(2) 0.090(3) 0.075(2) -0.005(2) -0.006(2) 0.016(2)
C30 0.079(3) 0.077(3) 0.072(2) 0.000(2) -0.017(2) -0.001(2)
C31 0.095(4) 0.129(5) 0.115(4) 0.007(4) -0.038(3) -0.010(3)
C32 0.156(7) 0.142(6) 0.092(5) 0.007(4) -0.061(5) -0.049(5)
C33 0.233(10) 0.113(5) 0.082(4) -0.019(3) -0.048(6) -0.033(6)
C34 0.179(8) 0.115(5) 0.090(4) -0.037(3) -0.019(5) 0.010(4)
C35 0.103(4) 0.065(2) 0.067(3) -0.0088(19) -0.012(2) 0.001(2)
C36 0.084(3) 0.087(3) 0.071(3) -0.014(2) -0.001(2) 0.019(2)

loop_
_atom_type_symbol
_atom_type_description
_atom_type_scat_dispersion_real
_atom_type_scat_dispersion_imag
_atom_type_scat_source
C C 0.0033 0.0016 'International Tables Vol C Tables 4.2.6.8 and 6.1.1.4'
H H 0.0000 0.0000 'International Tables Vol C Tables 4.2.6.8 and 6.1.1.4'
N N 0.0061 0.0033 'International Tables Vol C Tables 4.2.6.8 and 6.1.1.4'
Cl Cl 0.1484 0.1585 'International Tables Vol C Tables 4.2.6.8 and 6.1.1.4'
Ru Ru -1.2594 0.8363 'International Tables Vol C Tables 4.2.6.8 and 6.1.1.4'

loop_
_geom_angle_atom_site_label_1
_geom_angle_atom_site_label_2
_geom_angle_atom_site_label_3
_geom_angle
_geom_angle_site_symmetry_1
_geom_angle_site_symmetry_3
_geom_angle_publ_flag
C22 Ru1 C1 98.37(15) . . ?
C22 Ru1 N3 89.01(14) . . ?
C1 Ru1 N3 172.45(12) . . ?
C22 Ru1 Cl2 97.08(16) . . ?
C1 Ru1 Cl2 95.19(10) . . ?
N3 Ru1 Cl2 85.41(9) . . ?
C22 Ru1 Cl1 94.50(16) . . ?
C1 Ru1 Cl1 89.42(10) . . ?
N3 Ru1 Cl1 88.42(9) . . ?
Cl2 Ru1 Cl1 166.77(4) . . ?
C1 N1 C4 127.8(3) . . ?
C1 N1 C2 113.7(3) . . ?
C4 N1 C2 117.7(3) . . ?
C1 N2 C13 128.3(3) . . ?
C1 N2 C3 113.5(3) . . ?
C13 N2 C3 118.0(3) . . ?
C25 N3 C28 116.0(3) . . ?
C25 N3 Ru1 126.6(2) . . ?
C28 N3 Ru1 117.2(2) . . ?
N2 C1 N1 106.1(3) . . ?
N2 C1 Ru1 131.0(3) . . ?
N1 C1 Ru1 122.6(2) . . ?
N2 C1 H1 91.5 . . ?
N1 C1 H1 91.5 . . ?
Ru1 C1 H1 91.5 . . ?
N1 C2 C3 102.1(3) . . ?
N1 C2 H2A 111.3 . . ?
C3 C2 H2A 111.3 . . ?
N1 C2 H2B 111.3 . . ?
C3 C2 H2B 111.3 . . ?
H2A C2 H2B 109.2 . . ?
N2 C3 C2 104.3(3) . . ?
N2 C3 H3A 110.9 . . ?
C2 C3 H3A 110.9 . . ?
N2 C3 H3B 110.9 . . ?
C2 C3 H3B 110.9 . . ?
H3A C3 H3B 108.9 . . ?
C5 C4 C9 121.1(4) . . ?
C5 C4 N1 119.7(3) . . ?
C9 C4 N1 118.6(3) . . ?
C6 C5 C4 117.9(4) . . ?
C6 C5 C10 120.5(4) . . ?
C4 C5 C10 121.5(4) . . ?
C7 C6 C5 122.7(4) . . ?
C7 C6 H6A 118.7 . . ?
C5 C6 H6A 118.7 . . ?
C8 C7 C6 117.7(4) . . ?
C8 C7 C11 121.5(5) . . ?
C6 C7 C11 120.7(5) . . ?
C7 C8 C9 123.5(4) . . ?
C7 C8 H8A 118.3 . . ?
C9 C8 H8A 118.3 . . ?
C4 C9 C8 116.8(4) . . ?
C4 C9 C12 121.8(4) . . ?
C8 C9 C12 121.2(4) . . ?
C5 C10 H10A 109.5 . . ?
C5 C10 H10B 109.5 . . ?
H10A C10 H10B 109.5 . . ?
C5 C10 H10C 109.5 . . ?
H10A C10 H10C 109.5 . . ?
H10B C10 H10C 109.5 . . ?
C7 C11 H11A 109.5 . . ?
C7 C11 H11B 109.5 . . ?
H11A C11 H11B 109.5 . . ?
C7 C11 H11C 109.5 . . ?
H11A C11 H11C 109.5 . . ?
H11B C11 H11C 109.5 . . ?
C9 C12 H12A 109.5 . . ?
C9 C12 H12B 109.5 . . ?
H12A C12 H12B 109.5 . . ?
C9 C12 H12C 109.5 . . ?
H12A C12 H12C 109.5 . . ?
H12B C12 H12C 109.5 . . ?
C14 C13 C18 120.9(4) . . ?
C14 C13 N2 119.4(3) . . ?
C18 C13 N2 119.4(3) . . ?
C13 C14 C15 117.7(4) . . ?
C13 C14 C19 120.8(4) . . ?
C15 C14 C19 121.5(4) . . ?
C16 C15 C14 121.9(4) . . ?
C16 C15 H15A 119.1 . . ?
C14 C15 H15A 119.1 . . ?
C17 C16 C15 118.4(4) . . ?
C17 C16 C20 121.8(5) . . ?
C15 C16 C20 119.8(5) . . ?
C16 C17 C18 122.1(4) . . ?
C16 C17 H17A 119.0 . . ?
C18 C17 H17A 119.0 . . ?
C17 C18 C13 118.9(4) . . ?
C17 C18 C21 120.4(4) . . ?
C13 C18 C21 120.7(4) . . ?
C14 C19 H19A 109.5 . . ?
C14 C19 H19B 109.5 . . ?
H19A C19 H19B 109.5 . . ?
C14 C19 H19C 109.5 . . ?
H19A C19 H19C 109.5 . . ?
H19B C19 H19C 109.5 . . ?
C16 C20 H20A 109.5 . . ?
C16 C20 H20B 109.5 . . ?
H20A C20 H20B 109.5 . . ?
C16 C20 H20C 109.5 . . ?
H20A C20 H20C 109.5 . . ?
H20B C20 H20C 109.5 . . ?
C18 C21 H21A 109.5 . . ?
C18 C21 H21B 109.5 . . ?
H21A C21 H21B 109.5 . . ?
C18 C21 H21C 109.5 . . ?
H21A C21 H21C 109.5 . . ?
H21B C21 H21C 109.5 . . ?
C23 C22 Ru1 128.1(4) . . ?
C23 C22 H22A 116.0 . . ?
Ru1 C22 H22A 116.0 . . ?
C22 C23 C24 123.7(5) . . ?
C22 C23 H23A 106.4 . . ?
C24 C23 H23A 106.4 . . ?
C22 C23 H23B 106.4 . . ?
C24 C23 H23B 106.4 . . ?
H23A C23 H23B 106.5 . . ?
C23 C24 C27 109.0(6) . . ?
C23 C24 C25 113.7(4) . . ?
C27 C24 C25 108.9(4) . . ?
C23 C24 C26 106.2(6) . . ?
C27 C24 C26 110.9(6) . . ?
C25 C24 C26 108.2(4) . . ?
N3 C25 C24 127.2(3) . . ?
N3 C25 H25A 116.4 . . ?
C24 C25 H25A 116.4 . . ?
C24 C26 H26A 109.5 . . ?
C24 C26 H26B 109.5 . . ?
H26A C26 H26B 109.5 . . ?
C24 C26 H26C 109.5 . . ?
H26A C26 H26C 109.5 . . ?
H26B C26 H26C 109.5 . . ?
C24 C27 H27A 109.5 . . ?
C24 C27 H27B 109.5 . . ?
H27A C27 H27B 109.5 . . ?
C24 C27 H27C 109.5 . . ?
H27A C27 H27C 109.5 . . ?
H27B C27 H27C 109.5 . . ?
N3 C28 C29 113.3(3) . . ?
N3 C28 C36 114.4(3) . . ?
C29 C28 C36 103.8(3) . . ?
N3 C28 H28A 108.3 . . ?
C29 C28 H28A 108.3 . . ?
C36 C28 H28A 108.3 . . ?
C30 C29 C28 102.4(3) . . ?
C30 C29 H29A 111.3 . . ?
C28 C29 H29A 111.3 . . ?
C30 C29 H29B 111.3 . . ?
C28 C29 H29B 111.3 . . ?
H29A C29 H29B 109.2 . . ?
C35 C30 C31 120.2(5) . . ?
C35 C30 C29 109.4(4) . . ?
C31 C30 C29 130.4(5) . . ?
C32 C31 C30 118.7(6) . . ?
C32 C31 H31A 120.6 . . ?
C30 C31 H31A 120.6 . . ?
C33 C32 C31 120.9(6) . . ?
C33 C32 H32A 119.5 . . ?
C31 C32 H32A 119.5 . . ?
C34 C33 C32 120.3(7) . . ?
C34 C33 H33A 119.8 . . ?
C32 C33 H33A 119.8 . . ?
C33 C34 C35 119.3(8) . . ?
C33 C34 H34 120.4 . . ?
C35 C34 H34 120.4 . . ?
C30 C35 C34 120.5(5) . . ?
C30 C35 C36 110.3(4) . . ?
C34 C35 C36 129.2(6) . . ?
C35 C36 C28 100.6(3) . . ?
C35 C36 H36A 111.7 . . ?
C28 C36 H36A 111.7 . . ?
C35 C36 H36B 111.7 . . ?
C28 C36 H36B 111.7 . . ?
H36A C36 H36B 109.4 . . ?

loop_
_geom_bond_atom_site_label_1
_geom_bond_atom_site_label_2
_geom_bond_distance
_geom_bond_site_symmetry_2
_geom_bond_publ_flag
Ru1 C22 1.786(4) . ?
Ru1 C1 2.043(3) . ?
Ru1 N3 2.135(3) . ?
Ru1 Cl2 2.3700(10) . ?
Ru1 Cl1 2.3781(10) . ?
N1 C1 1.353(4) . ?
N1 C4 1.444(5) . ?
N1 C2 1.483(5) . ?
N2 C1 1.347(4) . ?
N2 C13 1.441(5) . ?
N2 C3 1.461(5) . ?
N3 C25 1.270(5) . ?
N3 C28 1.474(4) . ?
C1 H1 0.9800 . ?
C2 C3 1.484(6) . ?
C2 H2A 0.9700 . ?
C2 H2B 0.9700 . ?
C3 H3A 0.9700 . ?
C3 H3B 0.9700 . ?
C4 C5 1.394(5) . ?
C4 C9 1.400(5) . ?
C5 C6 1.385(6) . ?
C5 C10 1.503(6) . ?
C6 C7 1.378(6) . ?
C6 H6A 0.9300 . ?
C7 C8 1.353(6) . ?
C7 C11 1.530(6) . ?
C8 C9 1.403(6) . ?
C8 H8A 0.9300 . ?
C9 C12 1.513(6) . ?
C10 H10A 0.9600 . ?
C10 H10B 0.9600 . ?
C10 H10C 0.9600 . ?
C11 H11A 0.9600 . ?
C11 H11B 0.9600 . ?
C11 H11C 0.9600 . ?
C12 H12A 0.9600 . ?
C12 H12B 0.9600 . ?
C12 H12C 0.9600 . ?
C13 C14 1.379(5) . ?
C13 C18 1.396(5) . ?
C14 C15 1.408(7) . ?
C14 C19 1.514(6) . ?
C15 C16 1.378(7) . ?
C15 H15A 0.9300 . ?
C16 C17 1.364(8) . ?
C16 C20 1.519(7) . ?
C17 C18 1.378(6) . ?
C17 H17A 0.9300 . ?
C18 C21 1.512(6) . ?
C19 H19A 0.9600 . ?
C19 H19B 0.9600 . ?
C19 H19C 0.9600 . ?
C20 H20A 0.9600 . ?
C20 H20B 0.9600 . ?
C20 H20C 0.9600 . ?
C21 H21A 0.9600 . ?
C21 H21B 0.9600 . ?
C21 H21C 0.9600 . ?
C22 C23 1.411(6) . ?
C22 H22A 0.9300 . ?
C23 C24 1.468(7) . ?
C23 H23A 0.9700 . ?
C23 H23B 0.9700 . ?
C24 C27 1.492(6) . ?
C24 C25 1.496(5) . ?
C24 C26 1.502(8) . ?
C25 H25A 0.9300 . ?
C26 H26A 0.9600 . ?
C26 H26B 0.9600 . ?
C26 H26C 0.9600 . ?
C27 H27A 0.9600 . ?
C27 H27B 0.9600 . ?
C27 H27C 0.9600 . ?
C28 C29 1.504(5) . ?
C28 C36 1.522(6) . ?
C28 H28A 0.9800 . ?
C29 C30 1.497(6) . ?
C29 H29A 0.9700 . ?
C29 H29B 0.9700 . ?
C30 C35 1.359(6) . ?
C30 C31 1.387(6) . ?
C31 C32 1.375(9) . ?
C31 H31A 0.9300 . ?
C32 C33 1.366(8) . ?
C32 H32A 0.9300 . ?
C33 C34 1.364(10) . ?
C33 H33A 0.9300 . ?
C34 C35 1.387(7) . ?
C34 H34 0.9300 . ?
C35 C36 1.516(6) . ?
C36 H36A 0.9700 . ?
C36 H36B 0.9700 . ?

loop_
_geom_torsion_atom_site_label_1
_geom_torsion_atom_site_label_2
_geom_torsion_atom_site_label_3
_geom_torsion_atom_site_label_4
_geom_torsion
_geom_torsion_site_symmetry_1
_geom_torsion_site_symmetry_2
_geom_torsion_site_symmetry_3
_geom_torsion_site_symmetry_4
_geom_torsion_publ_flag
C22 Ru1 N3 C25 -4.3(4) . . . . ?
C1 Ru1 N3 C25 -172.2(8) . . . . ?
Cl2 Ru1 N3 C25 92.9(4) . . . . ?
Cl1 Ru1 N3 C25 -98.8(4) . . . . ?
C22 Ru1 N3 C28 -179.2(3) . . . . ?
C1 Ru1 N3 C28 12.9(10) . . . . ?
Cl2 Ru1 N3 C28 -82.0(3) . . . . ?
Cl1 Ru1 N3 C28 86.3(3) . . . . ?
C13 N2 C1 N1 -173.0(3) . . . . ?
C3 N2 C1 N1 2.2(4) . . . . ?
C13 N2 C1 Ru1 12.4(6) . . . . ?
C3 N2 C1 Ru1 -172.5(3) . . . . ?
C4 N1 C1 N2 170.4(3) . . . . ?
C2 N1 C1 N2 1.2(4) . . . . ?
C4 N1 C1 Ru1 -14.4(5) . . . . ?
C2 N1 C1 Ru1 176.4(3) . . . . ?
C22 Ru1 C1 N2 -0.5(4) . . . . ?
N3 Ru1 C1 N2 167.3(8) . . . . ?
Cl2 Ru1 C1 N2 -98.5(3) . . . . ?
Cl1 Ru1 C1 N2 93.9(3) . . . . ?
C22 Ru1 C1 N1 -174.4(3) . . . . ?
N3 Ru1 C1 N1 -6.6(11) . . . . ?
Cl2 Ru1 C1 N1 87.6(3) . . . . ?
Cl1 Ru1 C1 N1 -79.9(3) . . . . ?
C1 N1 C2 C3 -3.8(5) . . . . ?
C4 N1 C2 C3 -174.2(4) . . . . ?
C1 N2 C3 C2 -4.5(5) . . . . ?
C13 N2 C3 C2 171.2(4) . . . . ?
N1 C2 C3 N2 4.6(5) . . . . ?
C1 N1 C4 C5 105.1(4) . . . . ?
C2 N1 C4 C5 -86.0(4) . . . . ?
C1 N1 C4 C9 -83.9(5) . . . . ?
C2 N1 C4 C9 85.0(5) . . . . ?
C9 C4 C5 C6 4.9(6) . . . . ?
N1 C4 C5 C6 175.5(3) . . . . ?
C9 C4 C5 C10 -171.9(4) . . . . ?
N1 C4 C5 C10 -1.2(6) . . . . ?
C4 C5 C6 C7 -1.1(7) . . . . ?
C10 C5 C6 C7 175.7(4) . . . . ?
C5 C6 C7 C8 -1.6(7) . . . . ?
C5 C6 C7 C11 -177.3(5) . . . . ?
C6 C7 C8 C9 0.5(7) . . . . ?
C11 C7 C8 C9 176.2(5) . . . . ?
C5 C4 C9 C8 -5.8(6) . . . . ?
N1 C4 C9 C8 -176.6(4) . . . . ?
C5 C4 C9 C12 169.6(4) . . . . ?
N1 C4 C9 C12 -1.2(6) . . . . ?
C7 C8 C9 C4 3.1(7) . . . . ?
C7 C8 C9 C12 -172.3(5) . . . . ?
C1 N2 C13 C14 82.7(5) . . . . ?
C3 N2 C13 C14 -92.3(4) . . . . ?
C1 N2 C13 C18 -102.6(4) . . . . ?
C3 N2 C13 C18 82.5(5) . . . . ?
C18 C13 C14 C15 3.5(6) . . . . ?
N2 C13 C14 C15 178.2(3) . . . . ?
C18 C13 C14 C19 -174.4(4) . . . . ?
N2 C13 C14 C19 0.3(5) . . . . ?
C13 C14 C15 C16 -2.4(7) . . . . ?
C19 C14 C15 C16 175.5(5) . . . . ?
C14 C15 C16 C17 0.4(8) . . . . ?
C14 C15 C16 C20 179.8(5) . . . . ?
C15 C16 C17 C18 0.7(8) . . . . ?
C20 C16 C17 C18 -178.7(5) . . . . ?
C16 C17 C18 C13 0.4(7) . . . . ?
C16 C17 C18 C21 -179.4(5) . . . . ?
C14 C13 C18 C17 -2.6(6) . . . . ?
N2 C13 C18 C17 -177.2(4) . . . . ?
C14 C13 C18 C21 177.2(4) . . . . ?
N2 C13 C18 C21 2.6(5) . . . . ?
C1 Ru1 C22 C23 -156.8(7) . . . . ?
N3 Ru1 C22 C23 24.8(7) . . . . ?
Cl2 Ru1 C22 C23 -60.5(7) . . . . ?
Cl1 Ru1 C22 C23 113.1(7) . . . . ?
Ru1 C22 C23 C24 -46.4(12) . . . . ?
C22 C23 C24 C27 -85.5(9) . . . . ?
C22 C23 C24 C25 36.1(10) . . . . ?
C22 C23 C24 C26 155.0(8) . . . . ?
C28 N3 C25 C24 176.6(4) . . . . ?
Ru1 N3 C25 C24 1.7(7) . . . . ?
C23 C24 C25 N3 -14.7(8) . . . . ?
C27 C24 C25 N3 107.1(6) . . . . ?
C26 C24 C25 N3 -132.3(6) . . . . ?
C25 N3 C28 C29 76.2(5) . . . . ?
Ru1 N3 C28 C29 -108.4(3) . . . . ?
C25 N3 C28 C36 -165.0(4) . . . . ?
Ru1 N3 C28 C36 10.4(5) . . . . ?
N3 C28 C29 C30 159.6(3) . . . . ?
C36 C28 C29 C30 34.9(4) . . . . ?
C28 C29 C30 C35 -21.6(5) . . . . ?
C28 C29 C30 C31 159.6(5) . . . . ?
C35 C30 C31 C32 3.1(9) . . . . ?
C29 C30 C31 C32 -178.1(6) . . . . ?
C30 C31 C32 C33 -1.2(12) . . . . ?
C31 C32 C33 C34 -0.7(13) . . . . ?
C32 C33 C34 C35 0.7(12) . . . . ?
C31 C30 C35 C34 -3.1(8) . . . . ?
C29 C30 C35 C34 177.9(5) . . . . ?
C31 C30 C35 C36 178.3(5) . . . . ?
C29 C30 C35 C36 -0.7(6) . . . . ?
C33 C34 C35 C30 1.2(10) . . . . ?
C33 C34 C35 C36 179.5(6) . . . . ?
C30 C35 C36 C28 22.3(5) . . . . ?
C34 C35 C36 C28 -156.2(6) . . . . ?
N3 C28 C36 C35 -158.6(4) . . . . ?
C29 C28 C36 C35 -34.6(4) . . . . ?
